data_4512836
loop_
_publ_author_name
'Fateeva, Alexandra'
'Clarisse, Jade'
'Pilet, Guillaume'
'Gren\`eche, Jean-Marc'
'Nouar, Farid'
'Abeykoon, Brian K.'
'Guegan, Fr\'ed\'eric'
'Goutaudier, Christelle'
'Luneau, Dominique'
'Warren, John E.'
'Rosseinsky, Matthew J.'
'Devic, Thomas'

_publ_section_title
;
 Iron and Porphyrin Metal--Organic Frameworks: Insight into Structural
 Diversity, Stability, and Porosity
;
_journal_issue 4
_journal_name_full 'Crystal Growth &amp; Design'
_journal_page_first 1819
_journal_paper_doi 10.1021/cg501855k
_journal_volume 15
_journal_year 2015
_chemical_formula_moiety 'C34 H20 Fe1.5 N4 O4'
_chemical_formula_sum 'C34 H20 Fe1.5 N4 O4'
_chemical_formula_weight 632.33
_space_group_IT_number 139
_symmetry_cell_setting tetragonal
_symmetry_space_group_name_Hall '-I 4 2'
_symmetry_space_group_name_H-M 'I 4/m m m'
_atom_sites_solution_hydrogens difmap
_atom_sites_solution_primary direct
_cell_angle_alpha 90
_cell_angle_beta 90
_cell_angle_gamma 90
_cell_formula_units_Z 4
_cell_length_a 16.6489(9)
_cell_length_b 16.6489(9)
_cell_length_c 25.194(3)
_cell_measurement_reflns_used 1912
_cell_measurement_temperature 293
_cell_measurement_theta_max 26
_cell_measurement_theta_min 3
_cell_volume 6983.4(10)
_computing_cell_refinement 'CrysAlis, (Oxford Diffraction, 2002)'
_computing_data_collection 'Gemini, (Oxford Diffraction, 2006)'
_computing_data_reduction 'CrysAlis, (Oxford Diffraction, 2002)'
_computing_molecular_graphics 'CAMERON (Watkin et al., 1996)'
_computing_publication_material 'CRYSTALS (Betteridge et al., 2003)'
_computing_structure_refinement 'CRYSTALS (Betteridge et al., 2003)'
_computing_structure_solution 'SIR97 (Altomare et al., 1999)'
_diffrn_ambient_temperature 293
_diffrn_measured_fraction_theta_full 0.966
_diffrn_measured_fraction_theta_max 0.889
_diffrn_measurement_device Area
_diffrn_measurement_device_type 'Oxford Diffraction Gemini'
_diffrn_measurement_method \w/2\q
_diffrn_radiation_monochromator graphite
_diffrn_radiation_type 'Mo K\a'
_diffrn_radiation_wavelength 0.71073
_diffrn_reflns_av_R_equivalents 0.064
_diffrn_reflns_limit_h_max 22
_diffrn_reflns_limit_h_min -17
_diffrn_reflns_limit_k_max 13
_diffrn_reflns_limit_k_min -22
_diffrn_reflns_limit_l_max 34
_diffrn_reflns_limit_l_min -25
_diffrn_reflns_number 11249
_diffrn_reflns_theta_full 25.175
_diffrn_reflns_theta_max 29.274
_diffrn_reflns_theta_min 2.853
_diffrn_standards_number 0
_exptl_absorpt_coefficient_mu 0.335
_exptl_absorpt_correction_T_max 0.91
_exptl_absorpt_correction_T_min 0.83
_exptl_absorpt_correction_type analytical
_exptl_absorpt_process_details
; 
 Analytical Absorption (De Meulenaer & Tompa, 1965) 
;
_exptl_crystal_colour black
_exptl_crystal_density_diffrn 0.601
_exptl_crystal_density_method 'not measured'
_exptl_crystal_description cubic
_exptl_crystal_F_000 1292
_exptl_crystal_size_max 0.715
_exptl_crystal_size_mid 0.614
_exptl_crystal_size_min 0.283
_refine_diff_density_max 1.95
_refine_diff_density_min -0.79
_refine_ls_extinction_method None
_refine_ls_goodness_of_fit_ref 0.9906
_refine_ls_hydrogen_treatment constr
_refine_ls_matrix_type full
_refine_ls_number_parameters 99
_refine_ls_number_reflns 1460
_refine_ls_number_restraints 35
_refine_ls_R_factor_all 0.1236
_refine_ls_R_factor_gt 0.0851
_refine_ls_shift/su_max 0.0002124
_refine_ls_shift/su_mean 0.0000102
_refine_ls_structure_factor_coef F
_refine_ls_weighting_details
;
 Method, part 1, Chebychev polynomial, (Watkin, 1994, Prince, 1982) 
 [weight] = 1.0/[A~0~*T~0~(x)+A~1~*T~1~(x) ... +A~n-1~]*T~n-1~(x)] 
 where A~i~ are the Chebychev coefficients listed below and x= Fcalc/Fmax 
 Method = Robust Weighting (Prince, 1982) 
 W = [weight] * [1-(deltaF/6*sigmaF)^2^]^2^ 
 A~i~ are: 
 12.7 2.17 8.00 
;
_refine_ls_weighting_scheme calc
_refine_ls_wR_factor_all 0.1125
_refine_ls_wR_factor_gt 0.0937
_refine_ls_wR_factor_ref 0.0932
_reflns_limit_h_max 15
_reflns_limit_h_min 0
_reflns_limit_k_max 22
_reflns_limit_k_min 0
_reflns_limit_l_max 34
_reflns_limit_l_min 0
_reflns_number_gt 1623
_reflns_number_total 2413
_reflns_threshold_expression I>2.0\s(I)
_oxford_diffrn_Wilson_B_factor 2.11
_oxford_diffrn_Wilson_scale 1.58
_oxford_refine_ls_r_factor_ref 0.0810
_oxford_refine_ls_scale 1.550(8)
_oxford_reflns_number_all 2397
_oxford_reflns_threshold_expression_ref I>3.0\s(I)
_cod_data_source_file cg501855k_si_003.cif
_cod_data_source_block 1
_cod_depositor_comments 'Adding full bibliography for 4512834--4512837.cif.'
_cod_original_cell_volume 6983.4(9)
_cod_original_sg_symbol_H-M 'I 4/m m m '
_cod_database_code 4512836

loop_
_symmetry_equiv_pos_as_xyz
x,y,z
-x,-y,-z
x+1/2,y+1/2,z+1/2
-x+1/2,-y+1/2,-z+1/2
y,-x,z
-y,x,-z
y+1/2,-x+1/2,z+1/2
-y+1/2,x+1/2,-z+1/2
-x,-y,z
x,y,-z
-x+1/2,-y+1/2,z+1/2
x+1/2,y+1/2,-z+1/2
-x,y,-z
x,-y,z
-x+1/2,y+1/2,-z+1/2
x+1/2,-y+1/2,z+1/2
-y,-x,-z
y,x,z
-y+1/2,-x+1/2,-z+1/2
y+1/2,x+1/2,z+1/2
-y,x,z
y,-x,-z
-y+1/2,x+1/2,z+1/2
y+1/2,-x+1/2,-z+1/2
x,-y,-z
-x,y,z
x+1/2,-y+1/2,-z+1/2
-x+1/2,y+1/2,z+1/2
-y,-x,z
y,x,-z
-y+1/2,-x+1/2,z+1/2
y+1/2,x+1/2,-z+1/2

loop_
_atom_site_label
_atom_site_type_symbol
_atom_site_fract_x
_atom_site_fract_y
_atom_site_fract_z
_atom_site_U_iso_or_equiv
_atom_site_occupancy
_atom_site_adp_type
_atom_site_refinement_flags_posn
_atom_site_refinement_flags_adp
Fe1 Fe 0.5000 0.5000 0.5000 0.0215 1.0000 Uani S T
N4 N 0.5000 0.3809(3) 0.5000 0.0267 1.0000 Uani S T
C5 C 0.4348(3) 0.3314(3) 0.5000 0.0349 1.0000 Uani S T
C6 C 0.4600(3) 0.2486(3) 0.500000(7) 0.0547 1.0000 Uani S T
C7 C 0.3554(3) 0.3554(3) 0.5000 0.0371 1.0000 Uani S T
C8 C 0.2915(3) 0.2915(3) 0.5000 0.0398 1.0000 Uani S T
C9 C 0.2621(3) 0.2621(3) 0.5459(2) 0.0709 1.0000 Uani S T
C10 C 0.2028(3) 0.2028(3) 0.5469(3) 0.0667 1.0000 Uani S T
C13 C 0.1739(3) 0.1739(3) 0.5000 0.0408 1.0000 Uani S T
C12 C 0.1105(3) 0.1105(3) 0.5000 0.0433 1.0000 Uani S T
O13 O 0.08604(16) 0.08604(16) 0.45594(17) 0.0569 1.0000 Uani S T
Fe14 Fe 0.0000 0.0000 0.44401(6) 0.0279 1.0000 Uani S T
N15 N 0.0000 0.0000 0.3615(4) 0.0435 1.0000 Uani S T
C16 C 0.0000 0.0000 0.2499(4) 0.0577 1.0000 Uani S TU
C1 C -0.0441(6) -0.0441(6) 0.3337(5) 0.1048 0.5000 Uani S TU
C2 C -0.0460(6) -0.0460(6) 0.2782(5) 0.0918 0.5000 Uani S TU
C3 C 0.0000 0.0000 0.1916(4) 0.0539 1.0000 Uani S TU
C14 C -0.0488(5) -0.0488(5) 0.1074(5) 0.0642 0.5000 Uani S T
C4 C -0.0504(5) -0.0504(5) 0.1629(5) 0.0654 0.5000 Uani S TU
N6 N 0.0000 0.0000 0.0795(4) 0.0336 1.0000 Uani S T
H101 H 0.1831 0.1831 0.5795 0.0848 1.0000 Uiso RS .
H11 H -0.0791 -0.0791 0.3515 0.1792 0.5000 Uiso RS .
H21 H -0.0824 -0.0824 0.2609 0.1572 0.5000 Uiso RS .
H41 H -0.0868 -0.0868 0.1813 0.1244 0.5000 Uiso RS .
H141 H -0.0845 -0.0845 0.0871 0.1241 0.5000 Uiso RS .
H91 H 0.2823 0.2823 0.5790 0.0839 1.0000 Uiso RS .
H61 H 0.4260 0.2028 0.5000 0.0664 1.0000 Uiso RS .

loop_
_atom_site_aniso_label
_atom_site_aniso_U_11
_atom_site_aniso_U_22
_atom_site_aniso_U_33
_atom_site_aniso_U_23
_atom_site_aniso_U_13
_atom_site_aniso_U_12
Fe1 0.0162(5) 0.0162(5) 0.0321(10) 0.0000 0.0000 0.0000
N4 0.022(2) 0.019(2) 0.039(3) 0.0000 0.0000 0.0000
C5 0.027(2) 0.019(2) 0.059(3) 0.0000 0.0000 0.0008(17)
C6 0.040(3) 0.019(2) 0.106(5) 0.0000 0.0000 -0.002(2)
C7 0.0274(19) 0.0274(19) 0.056(4) 0.0000 0.0000 -0.004(3)
C8 0.025(2) 0.025(2) 0.070(5) 0.0000 0.0000 -0.010(3)
C9 0.080(4) 0.080(4) 0.052(3) -0.0054(17) -0.0054(17) -0.051(4)
C10 0.075(3) 0.075(3) 0.051(4) 0.0032(18) 0.0032(18) -0.042(4)
C13 0.032(2) 0.032(2) 0.058(4) 0.0000 0.0000 -0.005(3)
C12 0.031(2) 0.031(2) 0.068(5) 0.0000 0.0000 -0.002(3)
O13 0.0482(15) 0.0482(15) 0.074(3) -0.0075(13) -0.0075(13) -0.022(2)
Fe14 0.0226(5) 0.0226(5) 0.0384(8) 0.0000 0.0000 0.0000
N15 0.048(3) 0.048(3) 0.035(5) 0.0000 0.0000 0.0000
C16 0.076(4) 0.076(4) 0.020(4) 0.0000 0.0000 0.0000
C1 0.136(7) 0.136(7) 0.042(6) 0.004(4) 0.004(4) -0.087(8)
C2 0.119(5) 0.119(5) 0.038(5) 0.001(3) 0.001(3) -0.066(6)
C3 0.067(4) 0.067(4) 0.027(4) 0.0000 0.0000 0.0000
C14 0.074(6) 0.074(6) 0.044(6) 0.002(3) 0.002(3) -0.044(7)
C4 0.077(5) 0.077(5) 0.042(6) -0.001(3) -0.001(3) -0.034(6)
N6 0.025(2) 0.025(2) 0.050(5) 0.0000 0.0000 0.0000

loop_
_atom_type_symbol
_atom_type_scat_dispersion_real
_atom_type_scat_dispersion_imag
_atom_type_scat_Cromer_Mann_a1
_atom_type_scat_Cromer_Mann_b1
_atom_type_scat_Cromer_Mann_a2
_atom_type_scat_Cromer_Mann_b2
_atom_type_scat_Cromer_Mann_a3
_atom_type_scat_Cromer_Mann_b3
_atom_type_scat_Cromer_Mann_a4
_atom_type_scat_Cromer_Mann_b4
_atom_type_scat_Cromer_Mann_c
_atom_type_scat_source
C 0.0033 0.0016 2.3100 20.8439 1.0200 10.2075 1.5886 0.5687 0.8650 51.6512 0.2156 'International Tables Vol C 4.2.6.8 and 6.1.1.4'
H 0.0000 0.0000 0.4930 10.5109 0.3229 26.1257 0.1402 3.1424 0.0408 57.7998 0.0030 'International Tables Vol C 4.2.6.8 and 6.1.1.4'
Fe 0.3463 0.8444 11.7695 4.7611 7.3573 0.3072 3.5222 15.3535 2.3045 76.8805 1.0369 'International Tables Vol C 4.2.6.8 and 6.1.1.4'
N 0.0061 0.0033 12.2126 0.0057 3.1322 9.8933 2.0125 28.9975 1.1663 0.5826 -11.5290 'International Tables Vol C 4.2.6.8 and 6.1.1.4'
O 0.0106 0.0060 3.0485 13.2771 2.2868 5.7011 1.5463 0.3239 0.8670 32.9089 0.2508 'International Tables Vol C 4.2.6.8 and 6.1.1.4'

loop_
_geom_angle_atom_site_label_1
_geom_angle_site_symmetry_1
_geom_angle_atom_site_label_2
_geom_angle_atom_site_label_3
_geom_angle_site_symmetry_3
_geom_angle
_geom_angle_publ_flag
C5 13_656 N4 Fe1 . 127.2(2) yes
C5 13_656 N4 C5 . 105.5(5) yes
Fe1 . N4 C5 . 127.2(2) yes
N4 . C5 C6 . 110.3(4) yes
N4 . C5 C7 . 126.0(4) yes
C6 . C5 C7 . 123.7(4) yes
C5 . C6 C6 13_656 106.9(3) yes
C5 . C6 H61 . 126.5 no
C6 13_656 C6 H61 . 126.6 no
C5 . C7 C5 18_555 123.6(6) yes
C5 . C7 C8 . 118.2(3) yes
C5 18_555 C7 C8 . 118.2(3) yes
C7 . C8 C9 10_556 120.9(4) yes
C7 . C8 C9 . 120.9(4) yes
C9 10_556 C8 C9 . 118.2(7) yes
C8 . C9 C10 . 121.9(6) yes
C8 . C9 H91 . 119.4 no
C10 . C9 H91 . 118.8 no
C9 . C10 C13 . 119.0(6) yes
C9 . C10 H101 . 120.4 no
C13 . C10 H101 . 120.6 no
C10 10_556 C13 C10 . 120.1(7) yes
C10 10_556 C13 C12 . 120.0(4) yes
C10 . C13 C12 . 120.0(4) yes
C13 . C12 O13 10_556 117.4(3) yes
C13 . C12 O13 . 117.4(3) yes
O13 10_556 C12 O13 . 125.1(7) yes
C12 . O13 Fe14 . 125.9(4) yes
Fe14 22_556 Fe14 O13 14_555 81.56(13) yes
Fe14 22_556 Fe14 O13 29_555 81.56(13) yes
O13 14_555 Fe14 O13 29_555 88.77(4) yes
Fe14 22_556 Fe14 O13 21_555 81.56(13) yes
O13 14_555 Fe14 O13 21_555 163.1(3) yes
O13 29_555 Fe14 O13 21_555 88.77(4) yes
Fe14 22_556 Fe14 N15 . 179.994 yes
O13 14_555 Fe14 N15 . 98.44(13) yes
O13 29_555 Fe14 N15 . 98.44(13) yes
O13 21_555 Fe14 N15 . 98.44(13) yes
Fe14 22_556 Fe14 O13 . 81.56(13) yes
O13 14_555 Fe14 O13 . 88.77(4) yes
O13 29_555 Fe14 O13 . 163.1(3) yes
O13 21_555 Fe14 O13 . 88.77(4) yes
N15 . Fe14 O13 . 98.44(13) yes
Fe14 . N15 C1 9_555 124.0(7) yes
Fe14 . N15 C1 5_555 124.0(7) yes
C1 9_555 N15 C1 5_555 71.8(7) yes
Fe14 . N15 C1 21_555 124.0(7) yes
C1 9_555 N15 C1 21_555 71.8(7) yes
C1 5_555 N15 C1 21_555 112.1(14) yes
Fe14 . N15 C1 . 124.0(7) yes
C1 9_555 N15 C1 . 112.1(14) yes
C1 5_555 N15 C1 . 71.8(7) yes
C1 21_555 N15 C1 . 71.8(7) yes
C2 5_555 C16 C2 26_555 113.4(15) yes
C2 5_555 C16 C2 9_555 72.4(7) yes
C2 26_555 C16 C2 9_555 72.4(7) yes
C2 5_555 C16 C2 . 72.4(7) yes
C2 26_555 C16 C2 . 72.4(7) yes
C2 9_555 C16 C2 . 113.4(15) yes
C2 5_555 C16 C3 . 123.3(7) yes
C2 26_555 C16 C3 . 123.3(7) yes
C2 9_555 C16 C3 . 123.3(7) yes
C2 . C16 C3 . 123.3(7) yes
N15 . C1 C2 . 125.8(13) yes
N15 . C1 H11 . 117.5 no
C2 . C1 H11 . 116.7 no
C1 . C2 C16 . 121.5(13) yes
C1 . C2 H21 . 118.9 no
C16 . C2 H21 . 119.6 no
C16 . C3 C4 9_555 121.4(6) yes
C16 . C3 C4 5_555 121.4(6) yes
C4 9_555 C3 C4 5_555 74.2(6) yes
C16 . C3 C4 21_555 121.4(6) yes
C4 9_555 C3 C4 21_555 74.2(6) yes
C4 5_555 C3 C4 21_555 117.1(12) yes
C16 . C3 C4 . 121.4(6) yes
C4 9_555 C3 C4 . 117.1(12) yes
C4 5_555 C3 C4 . 74.2(6) yes
C4 21_555 C3 C4 . 74.2(6) yes
C14 5_555 C14 C14 21_555 90.000(4) yes
C14 5_555 C14 C4 . 91.0(5) yes
C14 21_555 C14 C4 . 91.0(5) yes
C14 5_555 C14 N6 . 52.9(3) yes
C14 21_555 C14 N6 . 52.9(3) yes
C4 . C14 N6 . 123.0(11) yes
C14 5_555 C14 H141 . 127.1 no
C14 21_555 C14 H141 . 127.1 no
C4 . C14 H141 . 119.9 no
N6 . C14 H141 . 117.1 no
C4 14_555 C4 C4 21_555 90.000(6) yes
C4 14_555 C4 C14 . 89.0(5) yes
C4 21_555 C4 C14 . 89.0(5) yes
C4 14_555 C4 C3 . 52.9(3) yes
C4 21_555 C4 C3 . 52.9(3) yes
C14 . C4 C3 . 120.0(11) yes
C4 14_555 C4 H41 . 128.5 no
C4 21_555 C4 H41 . 128.5 no
C14 . C4 H41 . 119.9 no
C3 . C4 H41 . 120.1 no
C14 26_555 N6 C14 . 74.1(6) yes
C14 26_555 N6 C14 5_555 117.0(12) yes
C14 . N6 C14 5_555 74.1(6) yes
C14 26_555 N6 C14 9_555 74.1(6) yes
C14 . N6 C14 9_555 117.0(12) yes
C14 5_555 N6 C14 9_555 74.1(6) yes

loop_
_geom_bond_atom_site_label_1
_geom_bond_atom_site_label_2
_geom_bond_site_symmetry_2
_geom_bond_distance
_geom_bond_publ_flag
Fe1 N4 . 1.982(5) yes
N4 C5 13_656 1.363(5) yes
N4 C5 . 1.363(5) yes
C5 C6 . 1.442(7) yes
C5 C7 . 1.382(5) yes
C6 C6 13_656 1.332(11) yes
C6 H61 . 0.950 no
C7 C8 . 1.503(9) yes
C8 C9 10_556 1.348(7) yes
C8 C9 . 1.348(7) yes
C9 C10 . 1.397(9) yes
C9 H91 . 0.959 no
C10 C13 . 1.363(7) yes
C10 H101 . 0.943 no
C13 C12 . 1.492(10) yes
C12 O13 10_556 1.251(5) yes
C12 O13 . 1.251(5) yes
O13 Fe14 . 2.048(4) yes
Fe14 Fe14 22_556 2.821(3) yes
Fe14 N15 . 2.080(9) yes
N15 C1 9_555 1.252(14) yes
N15 C1 5_555 1.252(14) yes
N15 C1 21_555 1.252(14) yes
N15 C1 . 1.252(14) yes
C16 C2 5_555 1.297(15) yes
C16 C2 26_555 1.297(15) yes
C16 C2 9_555 1.297(15) yes
C16 C2 . 1.297(15) yes
C16 C3 . 1.469(14) yes
C1 C2 . 1.399(18) yes
C1 H11 . 0.938 no
C2 H21 . 0.961 no
C3 C4 9_555 1.390(13) yes
C3 C4 5_555 1.390(13) yes
C3 C4 21_555 1.390(13) yes
C3 C4 . 1.390(13) yes
C14 C14 5_555 1.626(16) yes
C14 C14 21_555 1.626(16) yes
C14 C4 . 1.396(17) yes
C14 N6 . 1.349(12) yes
C14 H141 . 0.985 no
C4 C4 14_555 1.677(18) yes
C4 C4 21_555 1.677(18) yes
C4 H41 . 0.974 no
